data_7106568
loop_
_publ_author_name
'Deyun Ma'
'Yingwei Li'
'Zhong Li'

_publ_section_title
;
 Tuning the moisture stability of metal-organic frameworks by
 incorporating hydrophobic functional groups at different positions of
 ligands
;
_journal_name_full Chem.Commun.
_journal_page_first 7377
_journal_paper_doi 10.1039/c1cc11752a
_journal_volume 47
_journal_year 2011
_chemical_formula_moiety 'C28 H18.59 N2 O8 Zn2'
_chemical_formula_sum 'C28 H18.59 N2 O8 Zn2'
_chemical_formula_weight 641.78
_space_group_IT_number 96
_symmetry_cell_setting tetragonal
_symmetry_space_group_name_Hall 'P 4nw 2abw'
_symmetry_space_group_name_H-M 'P 43 21 2'
_atom_sites_solution_hydrogens geom
_atom_sites_solution_primary direct
_atom_sites_solution_secondary difmap
_audit_creation_method SHELXL-97
_cell_angle_alpha 90.00
_cell_angle_beta 90.00
_cell_angle_gamma 90.00
_cell_formula_units_Z 8
_cell_length_a 10.9288(4)
_cell_length_b 10.9288(4)
_cell_length_c 56.2966(17)
_cell_measurement_reflns_used 5300
_cell_measurement_temperature 293(2)
_cell_measurement_theta_max 28.00
_cell_measurement_theta_min 1.26
_cell_volume 6724.0(4)
_computing_cell_refinement RAPID-AUTO
_computing_data_collection 'RAPID-AUTO (Rigaku, 1998)'
_computing_data_reduction 'CrystalStructure (Rigaku/MSC, 2002)'
_computing_molecular_graphics 'ORTEPII (Johnson, 1976)'
_computing_publication_material SHELXL97
_computing_structure_refinement 'SHELXL-97 (Sheldrick, 2008)'
_computing_structure_solution 'SHELXS-97 (Sheldrick, 2008)'
_diffrn_ambient_temperature 293(2)
_diffrn_measured_fraction_theta_full 0.987
_diffrn_measured_fraction_theta_max 0.987
_diffrn_measurement_device_type 'Rigaku/MSC Mercury CCD'
_diffrn_measurement_method \w
_diffrn_radiation_monochromator graphite
_diffrn_radiation_source 'fine-focus sealed tube'
_diffrn_radiation_type MoK\a
_diffrn_radiation_wavelength 0.71073
_diffrn_reflns_av_R_equivalents 0.0437
_diffrn_reflns_av_sigmaI/netI 0.0468
_diffrn_reflns_limit_h_max 12
_diffrn_reflns_limit_h_min -6
_diffrn_reflns_limit_k_max 13
_diffrn_reflns_limit_k_min -12
_diffrn_reflns_limit_l_max 67
_diffrn_reflns_limit_l_min -67
_diffrn_reflns_number 12976
_diffrn_reflns_theta_full 25.20
_diffrn_reflns_theta_max 25.20
_diffrn_reflns_theta_min 3.01
_diffrn_standards_number 0
_exptl_absorpt_coefficient_mu 1.470
_exptl_absorpt_correction_T_max 0.746
_exptl_absorpt_correction_T_min 0.662
_exptl_absorpt_correction_type multi-scan
_exptl_absorpt_process_details '(Jacobson, 1998)'
_exptl_crystal_colour colorless
_exptl_crystal_density_diffrn 1.268
_exptl_crystal_density_method 'not measured'
_exptl_crystal_description block
_exptl_crystal_F_000 2597
_exptl_crystal_size_max 0.30
_exptl_crystal_size_mid 0.25
_exptl_crystal_size_min 0.21
_platon_squeeze_details
;
;
_refine_diff_density_max 0.849
_refine_diff_density_min -0.430
_refine_diff_density_rms 0.111
_refine_ls_abs_structure_details 'Flack H D (1983), Acta Cryst. A39, 876-881'
_refine_ls_abs_structure_Flack 0.34(3)
_refine_ls_extinction_method none
_refine_ls_goodness_of_fit_ref 1.073
_refine_ls_hydrogen_treatment constr
_refine_ls_matrix_type full
_refine_ls_number_parameters 395
_refine_ls_number_reflns 5626
_refine_ls_number_restraints 282
_refine_ls_restrained_S_all 1.046
_refine_ls_R_factor_all 0.0570
_refine_ls_R_factor_gt 0.0518
_refine_ls_shift/su_max 0.000
_refine_ls_shift/su_mean 0.000
_refine_ls_structure_factor_coef Fsqd
_refine_ls_weighting_details 'calc w=1/[\s^2^(Fo^2^)+(0.1170P)^2^+5.5159P] where P=(Fo^2^+2Fc^2^)/3'
_refine_ls_weighting_scheme calc
_refine_ls_wR_factor_gt 0.1726
_refine_ls_wR_factor_ref 0.1759
_reflns_number_gt 4933
_reflns_number_total 5626
_reflns_threshold_expression >2sigma(I)
_cod_data_source_file c1cc11752a.txt
_cod_data_source_block 2
_cod_depositor_comments
;
The following automatic conversions were performed:

data name '_iucr_refine_instruction_details' was replaced with
'_iucr_refine_instructions_details' as specified in the replacement
file 'data/replacement-values/replacement_tags.lst'.

Automatic conversion script
Id: cif_correct_tags 9268 2022-04-12 08:56:07Z antanas 
;
_cod_original_sg_symbol_Hall 'P 4nw 2abw '
_cod_original_sg_symbol_H-M 'P 43 21 2 '
_cod_database_code 7106568

loop_
_symmetry_equiv_pos_as_xyz
'x, y, z'
'-y+1/2, x+1/2, z+3/4'
'-x, -y, z+1/2'
'y+1/2, -x+1/2, z+1/4'
'x+1/2, -y+1/2, -z+1/4'
'y, x, -z'
'-x+1/2, y+1/2, -z+3/4'
'-y, -x, -z+1/2'

loop_
_atom_site_label
_atom_site_type_symbol
_atom_site_fract_x
_atom_site_fract_y
_atom_site_fract_z
_atom_site_U_iso_or_equiv
_atom_site_adp_type
_atom_site_occupancy
_atom_site_symmetry_multiplicity
_atom_site_calc_flag
_atom_site_refinement_flags
_atom_site_disorder_assembly
_atom_site_disorder_group
C22 C 0.4330(4) -0.0271(3) 0.28757(4) 0.0299(11) Uani 0.530(5) 1 d PGU A 2
C23 C 0.3591(4) 0.0384(4) 0.27201(6) 0.034(2) Uani 0.530(5) 1 d PGU A 2
H23 H 0.3075 0.0992 0.2778 0.041 Uiso 0.530(5) 1 calc PR A 2
C24 C 0.3624(4) 0.0131(4) 0.24782(5) 0.033(2) Uani 0.530(5) 1 d PGU A 2
H24 H 0.3129 0.0570 0.2374 0.040 Uiso 0.530(5) 1 calc PR A 2
N2 N 0.4395(3) -0.0777(3) 0.23919(4) 0.0262(9) Uani 0.530(5) 1 d PGU A 2
C25 C 0.5134(4) -0.1433(3) 0.25475(5) 0.031(2) Uani 0.530(5) 1 d PGU A 2
C26 C 0.5101(4) -0.1179(4) 0.27894(5) 0.035(2) Uani 0.530(5) 1 d PGU A 2
H26 H 0.5595 -0.1618 0.2894 0.042 Uiso 0.530(5) 1 calc PR A 2
C27 C 0.5885(6) -0.2430(5) 0.24499(8) 0.042(3) Uani 0.530(5) 1 d PGU . .
H27A H 0.6725 -0.2307 0.2494 0.064 Uiso 0.530(5) 1 calc PR A 2
H27B H 0.5815 -0.2436 0.2280 0.064 Uiso 0.530(5) 1 calc PR A 2
H27C H 0.5605 -0.3198 0.2512 0.064 Uiso 0.530(5) 1 calc PR A 2
Zn1 Zn 0.43073(5) -0.09420(5) 0.202952(8) 0.02137(14) Uani 1 1 d U . .
Zn2 Zn 0.42918(5) -0.09421(5) 0.149021(8) 0.02116(14) Uani 1 1 d U . .
O1 O 0.6136(3) -0.0842(5) 0.19694(6) 0.0527(12) Uani 1 1 d U A .
O2 O 0.6123(3) -0.0993(4) 0.15775(6) 0.0372(9) Uani 1 1 d U . .
O3 O 1.2468(3) -0.1014(5) 0.19916(6) 0.0449(11) Uani 1 1 d U . .
O4 O 1.2498(3) -0.0954(5) 0.15966(6) 0.0425(10) Uani 1 1 d U . .
O5 O 0.4240(5) 0.0892(3) 0.19473(6) 0.0494(11) Uani 1 1 d U A .
O6 O 0.4299(4) 0.0890(3) 0.15533(6) 0.0424(10) Uani 1 1 d U . .
O8 O 0.4261(4) 0.7204(3) 0.15348(6) 0.0393(9) Uani 1 1 d U . .
O7 O 0.4377(5) 0.7274(3) 0.19289(6) 0.0434(11) Uani 1 1 d U . .
N1 N 0.4187(4) 0.0525(4) 0.36225(6) 0.0270(9) Uani 1 1 d U A .
C1 C 0.6662(4) -0.0916(5) 0.17765(9) 0.0293(11) Uani 1 1 d U A .
C2 C 0.8022(4) -0.0946(4) 0.17737(8) 0.0262(10) Uani 1 1 d U . .
C3 C 0.8652(5) -0.0815(6) 0.19911(9) 0.0378(14) Uani 1 1 d U A .
H3 H 0.8216 -0.0704 0.2131 0.045 Uiso 1 1 calc R . .
C4 C 0.9919(5) -0.0852(6) 0.19959(8) 0.0334(12) Uani 1 1 d U . .
H4 H 1.0328 -0.0780 0.2140 0.040 Uiso 1 1 calc R A .
C5 C 1.0575(4) -0.0996(4) 0.17897(9) 0.0273(10) Uani 1 1 d U A .
C6 C 0.9962(4) -0.1147(5) 0.15733(8) 0.0264(11) Uani 1 1 d U . .
H6 H 1.0399 -0.1268 0.1434 0.032 Uiso 1 1 calc R A .
C7 C 0.8704(5) -0.1114(5) 0.15704(9) 0.0285(11) Uani 1 1 d U A .
H7 H 0.8300 -0.1209 0.1426 0.034 Uiso 1 1 calc R . .
C8 C 1.1949(4) -0.0983(4) 0.17912(8) 0.0260(11) Uani 1 1 d U . .
C9 C 0.4250(5) 0.1415(4) 0.17499(9) 0.0312(12) Uani 1 1 d U A .
C10 C 0.4268(5) 0.2770(5) 0.17521(9) 0.0343(12) Uani 1 1 d U . .
C11 C 0.4346(8) 0.3433(5) 0.19564(10) 0.0530(19) Uani 1 1 d U A .
H11 H 0.4395 0.3024 0.2101 0.064 Uiso 1 1 calc R . .
C12 C 0.4355(8) 0.4720(5) 0.19549(9) 0.0485(17) Uani 1 1 d U . .
H12 H 0.4407 0.5149 0.2097 0.058 Uiso 1 1 calc R A .
C13 C 0.4287(5) 0.5344(4) 0.17436(8) 0.0274(11) Uani 1 1 d U A .
C14 C 0.4159(7) 0.4657(5) 0.15326(9) 0.0435(15) Uani 1 1 d U . .
H14 H 0.4078 0.5063 0.1388 0.052 Uiso 1 1 calc R A .
C15 C 0.4151(7) 0.3405(5) 0.15367(9) 0.0446(16) Uani 1 1 d U A .
H15 H 0.4068 0.2971 0.1395 0.054 Uiso 1 1 calc R . .
C16 C 0.4321(4) 0.6725(4) 0.17356(8) 0.0262(10) Uani 1 1 d U . .
C17 C 0.4320(5) 0.0003(5) 0.31358(8) 0.0303(12) Uani 1 1 d U . .
C18 C 0.4234(5) 0.1198(4) 0.32196(9) 0.0323(11) Uani 1 1 d U A .
H18 H 0.4211 0.1847 0.3113 0.039 Uiso 1 1 calc R . .
C19 C 0.4182(5) 0.1427(4) 0.34651(8) 0.0305(11) Uani 1 1 d U . .
C20 C 0.4281(5) -0.0632(5) 0.35424(8) 0.0327(12) Uani 1 1 d U . .
H20 H 0.4309 -0.1267 0.3652 0.039 Uiso 1 1 calc R A .
C21 C 0.4338(5) -0.0914(5) 0.33023(9) 0.0385(13) Uani 1 1 d U A .
H21 H 0.4389 -0.1726 0.3254 0.046 Uiso 1 1 calc R . .
C28 C 0.4091(7) 0.2735(5) 0.35555(9) 0.0500(17) Uani 1 1 d U A .
H28A H 0.3326 0.2845 0.3636 0.075 Uiso 1 1 calc R . .
H28B H 0.4138 0.3291 0.3424 0.075 Uiso 1 1 calc R . .
H28C H 0.4752 0.2895 0.3663 0.075 Uiso 1 1 calc R . .
C22' C 0.4330(4) -0.0271(3) 0.28757(4) 0.0299(11) Uani 0.470(5) 1 d PU A 1
C23' C 0.4937(12) 0.0521(10) 0.27165(17) 0.035(3) Uani 0.470(5) 1 d PU A 1
H23' H 0.5351 0.1208 0.2772 0.042 Uiso 0.470(5) 1 calc PR A 1
C24' C 0.4900(11) 0.0246(9) 0.24740(18) 0.032(3) Uani 0.470(5) 1 d PU A 1
H24' H 0.5241 0.0796 0.2367 0.039 Uiso 0.470(5) 1 calc PR A 1
C25' C 0.3795(9) -0.1484(9) 0.25394(16) 0.022(2) Uani 0.470(5) 1 d PU A 1
C26' C 0.3804(9) -0.1259(9) 0.27909(17) 0.021(2) Uani 0.470(5) 1 d PU A 1
H26' H 0.3437 -0.1814 0.2894 0.026 Uiso 0.470(5) 1 calc PR A 1
N2' N 0.4395(3) -0.0777(3) 0.23919(4) 0.0262(9) Uani 0.470(5) 1 d PU A 1
C27' C 0.3195(12) -0.2641(12) 0.24471(19) 0.041(3) Uani 0.470(5) 1 d PU A 1

loop_
_atom_site_aniso_label
_atom_site_aniso_U_11
_atom_site_aniso_U_22
_atom_site_aniso_U_33
_atom_site_aniso_U_23
_atom_site_aniso_U_13
_atom_site_aniso_U_12
C22 0.034(3) 0.040(3) 0.016(2) 0.001(2) 0.002(2) 0.002(2)
C23 0.047(6) 0.034(5) 0.023(5) -0.004(4) 0.000(4) 0.007(4)
C24 0.030(5) 0.034(6) 0.035(5) -0.009(4) -0.001(4) 0.004(4)
N2 0.036(2) 0.026(2) 0.0173(17) 0.0003(16) 0.0013(16) -0.0014(19)
C25 0.033(5) 0.036(5) 0.023(4) 0.005(4) -0.005(4) 0.001(4)
C26 0.037(5) 0.037(6) 0.030(5) -0.010(4) -0.006(4) 0.001(4)
C27 0.045(6) 0.055(7) 0.027(5) -0.004(5) -0.014(5) 0.013(6)
Zn1 0.0246(3) 0.0251(3) 0.0144(2) -0.0008(2) 0.0007(2) 0.0001(2)
Zn2 0.0251(3) 0.0241(3) 0.0143(2) -0.0006(2) 0.0009(2) -0.0001(2)
O1 0.0235(18) 0.108(4) 0.0269(19) -0.016(2) 0.0005(15) 0.003(2)
O2 0.0205(16) 0.064(3) 0.0268(17) 0.0028(18) -0.0029(14) 0.0016(18)
O3 0.0289(19) 0.079(3) 0.0274(18) 0.003(2) -0.0032(15) -0.001(2)
O4 0.0269(18) 0.081(3) 0.0196(16) 0.003(2) 0.0038(14) 0.001(2)
O5 0.105(4) 0.0222(18) 0.0212(17) 0.0012(14) 0.002(2) -0.007(2)
O6 0.077(3) 0.0218(17) 0.0278(18) -0.0025(15) 0.003(2) 0.002(2)
O8 0.057(2) 0.0292(18) 0.0313(18) -0.0006(15) -0.001(2) -0.002(2)
O7 0.075(3) 0.0247(18) 0.0299(18) -0.0012(15) -0.002(2) 0.004(2)
N1 0.033(2) 0.030(2) 0.0176(18) -0.0032(16) -0.0029(17) 0.0022(18)
C1 0.031(2) 0.031(3) 0.025(2) -0.006(2) 0.002(2) -0.003(2)
C2 0.026(2) 0.028(3) 0.025(2) 0.002(2) -0.0027(19) -0.0014(19)
C3 0.033(3) 0.054(4) 0.026(3) -0.013(3) 0.003(2) -0.002(3)
C4 0.029(2) 0.051(3) 0.020(2) -0.007(2) -0.0064(19) 0.003(3)
C5 0.028(2) 0.026(2) 0.028(2) -0.003(2) 0.000(2) 0.001(2)
C6 0.024(2) 0.036(3) 0.019(2) -0.001(2) 0.0004(19) 0.002(2)
C7 0.031(3) 0.030(3) 0.024(2) -0.001(2) -0.002(2) -0.003(2)
C8 0.029(2) 0.024(2) 0.025(2) 0.000(2) -0.0047(19) 0.0009(19)
C9 0.042(3) 0.025(2) 0.026(2) -0.003(2) 0.000(3) -0.002(2)
C10 0.042(3) 0.032(3) 0.028(2) 0.004(2) -0.008(3) 0.003(2)
C11 0.102(6) 0.031(3) 0.026(3) -0.001(2) -0.005(3) -0.002(4)
C12 0.088(5) 0.034(3) 0.024(3) 0.001(2) -0.003(3) 0.012(3)
C13 0.029(2) 0.028(2) 0.025(2) -0.0033(19) 0.009(3) 0.000(2)
C14 0.080(5) 0.027(3) 0.024(2) 0.004(2) -0.012(3) 0.001(3)
C15 0.079(5) 0.038(3) 0.018(2) 0.002(2) -0.005(3) -0.007(3)
C16 0.023(2) 0.029(2) 0.027(2) 0.001(2) 0.003(2) 0.005(2)
C17 0.037(3) 0.035(3) 0.018(2) 0.000(2) -0.001(2) 0.003(3)
C18 0.043(3) 0.029(2) 0.025(2) 0.007(2) -0.002(2) 0.007(2)
C19 0.038(3) 0.029(2) 0.025(2) 0.004(2) 0.002(2) 0.001(2)
C20 0.050(3) 0.032(3) 0.017(2) 0.003(2) 0.001(2) 0.010(3)
C21 0.059(3) 0.032(3) 0.025(2) -0.001(2) 0.001(2) 0.005(3)
C28 0.095(5) 0.033(3) 0.022(2) 0.002(2) -0.007(3) 0.006(3)
C22' 0.034(3) 0.040(3) 0.016(2) 0.001(2) 0.002(2) 0.002(2)
C23' 0.061(7) 0.032(6) 0.013(4) -0.006(4) -0.006(5) -0.019(5)
C24' 0.057(7) 0.020(5) 0.019(5) 0.005(4) -0.004(5) -0.015(5)
C25' 0.018(5) 0.029(5) 0.017(5) -0.004(4) 0.011(4) -0.004(4)
C26' 0.019(5) 0.022(5) 0.023(5) -0.004(4) 0.003(4) -0.001(4)
N2' 0.036(2) 0.026(2) 0.0173(17) 0.0003(16) 0.0013(16) -0.0014(19)
C27' 0.057(8) 0.041(7) 0.024(6) 0.005(5) 0.004(5) -0.024(6)

loop_
_atom_type_symbol
_atom_type_description
_atom_type_scat_dispersion_real
_atom_type_scat_dispersion_imag
_atom_type_scat_source
C C 0.0033 0.0016 'International Tables Vol C Tables 4.2.6.8 and 6.1.1.4'
H H 0.0000 0.0000 'International Tables Vol C Tables 4.2.6.8 and 6.1.1.4'
N N 0.0061 0.0033 'International Tables Vol C Tables 4.2.6.8 and 6.1.1.4'
O O 0.0106 0.0060 'International Tables Vol C Tables 4.2.6.8 and 6.1.1.4'
Zn Zn 0.2839 1.4301 'International Tables Vol C Tables 4.2.6.8 and 6.1.1.4'

loop_
_geom_angle_atom_site_label_1
_geom_angle_atom_site_label_2
_geom_angle_atom_site_label_3
_geom_angle
_geom_angle_site_symmetry_1
_geom_angle_site_symmetry_3
_geom_angle_publ_flag
C23 C22 C26 120.0 . . ?
C23 C22 C17 120.7(3) . . ?
C26 C22 C17 119.3(3) . . ?
C22 C23 C24 120.0 . . ?
C22 C23 H23 120.0 . . ?
C24 C23 H23 120.0 . . ?
C23 C24 N2 120.0 . . ?
C23 C24 H24 120.0 . . ?
N2 C24 H24 120.0 . . ?
C25 N2 C24 120.0 . . ?
C25 N2 Zn1 127.51(16) . . ?
C24 N2 Zn1 112.47(16) . . ?
C26 C25 N2 120.0 . . ?
C26 C25 C27 121.9 . . ?
N2 C25 C27 118.1 . . ?
C25 C26 C22 120.0 . . ?
C25 C26 H26 120.0 . . ?
C22 C26 H26 120.0 . . ?
C25 C27 H27A 109.5 . . ?
C25 C27 H27B 109.5 . . ?
H27A C27 H27B 109.5 . . ?
C25 C27 H27C 109.5 . . ?
H27A C27 H27C 109.5 . . ?
H27B C27 H27C 109.5 . . ?
O3 Zn1 O1 164.32(15) 1_455 . ?
O3 Zn1 O7 88.31(19) 1_455 1_545 ?
O1 Zn1 O7 88.17(19) . 1_545 ?
O3 Zn1 N2 98.90(14) 1_455 . ?
O1 Zn1 N2 96.62(14) . . ?
O7 Zn1 N2 111.10(14) 1_545 . ?
O3 Zn1 O5 88.80(19) 1_455 . ?
O1 Zn1 O5 86.8(2) . . ?
O7 Zn1 O5 150.82(14) 1_545 . ?
N2 Zn1 O5 98.04(13) . . ?
O3 Zn1 Zn2 83.63(10) 1_455 . ?
O1 Zn1 Zn2 80.72(11) . . ?
O7 Zn1 Zn2 73.82(10) 1_545 . ?
N2 Zn1 Zn2 174.44(10) . . ?
O5 Zn1 Zn2 77.00(10) . . ?
O6 Zn2 O8 162.88(14) . 1_545 ?
O6 Zn2 O4 87.64(18) . 1_455 ?
O8 Zn2 O4 86.68(18) 1_545 1_455 ?
O6 Zn2 O2 88.94(17) . . ?
O8 Zn2 O2 87.69(16) 1_545 . ?
O4 Zn2 O2 149.17(14) 1_455 . ?
O6 Zn2 N1 96.11(15) . 2_544 ?
O8 Zn2 N1 100.99(15) 1_545 2_544 ?
O4 Zn2 N1 112.48(15) 1_455 2_544 ?
O2 Zn2 N1 98.35(15) . 2_544 ?
O6 Zn2 Zn1 79.95(10) . . ?
O8 Zn2 Zn1 82.95(10) 1_545 . ?
O4 Zn2 Zn1 73.33(9) 1_455 . ?
O2 Zn2 Zn1 75.90(10) . . ?
N1 Zn2 Zn1 172.99(11) 2_544 . ?
C1 O1 Zn1 127.1(3) . . ?
C1 O2 Zn2 131.3(3) . . ?
C8 O3 Zn1 122.6(3) . 1_655 ?
C8 O4 Zn2 135.7(3) . 1_655 ?
C9 O5 Zn1 130.1(3) . . ?
C9 O6 Zn2 127.4(3) . . ?
C16 O8 Zn2 121.8(3) . 1_565 ?
C16 O7 Zn1 134.8(3) . 1_565 ?
C19 N1 C20 118.3(4) . . ?
C19 N1 Zn2 126.3(3) . 4 ?
C20 N1 Zn2 115.3(3) . 4 ?
O1 C1 O2 124.5(5) . . ?
O1 C1 C2 118.5(4) . . ?
O2 C1 C2 117.0(4) . . ?
C7 C2 C3 118.0(4) . . ?
C7 C2 C1 123.5(4) . . ?
C3 C2 C1 118.5(4) . . ?
C4 C3 C2 120.1(5) . . ?
C4 C3 H3 119.9 . . ?
C2 C3 H3 119.9 . . ?
C5 C4 C3 120.6(4) . . ?
C5 C4 H4 119.7 . . ?
C3 C4 H4 119.7 . . ?
C4 C5 C6 119.9(4) . . ?
C4 C5 C8 121.1(4) . . ?
C6 C5 C8 119.0(4) . . ?
C7 C6 C5 119.1(5) . . ?
C7 C6 H6 120.5 . . ?
C5 C6 H6 120.5 . . ?
C6 C7 C2 122.3(5) . . ?
C6 C7 H7 118.9 . . ?
C2 C7 H7 118.9 . . ?
O4 C8 O3 124.6(4) . . ?
O4 C8 C5 118.4(4) . . ?
O3 C8 C5 117.0(4) . . ?
O6 C9 O5 125.4(4) . . ?
O6 C9 C10 117.8(4) . . ?
O5 C9 C10 116.7(4) . . ?
C11 C10 C15 118.2(5) . . ?
C11 C10 C9 122.7(5) . . ?
C15 C10 C9 119.1(5) . . ?
C10 C11 C12 121.8(5) . . ?
C10 C11 H11 119.1 . . ?
C12 C11 H11 119.1 . . ?
C13 C12 C11 120.1(5) . . ?
C13 C12 H12 119.9 . . ?
C11 C12 H12 119.9 . . ?
C12 C13 C14 118.0(5) . . ?
C12 C13 C16 121.4(5) . . ?
C14 C13 C16 120.6(4) . . ?
C15 C14 C13 121.2(5) . . ?
C15 C14 H14 119.4 . . ?
C13 C14 H14 119.4 . . ?
C14 C15 C10 120.5(5) . . ?
C14 C15 H15 119.7 . . ?
C10 C15 H15 119.7 . . ?
O7 C16 O8 126.3(4) . . ?
O7 C16 C13 117.2(4) . . ?
O8 C16 C13 116.4(4) . . ?
C21 C17 C18 117.0(4) . . ?
C21 C17 C22 121.5(4) . . ?
C18 C17 C22 121.4(4) . . ?
C17 C18 C19 120.2(4) . . ?
C17 C18 H18 119.9 . . ?
C19 C18 H18 119.9 . . ?
N1 C19 C18 121.7(4) . . ?
N1 C19 C28 118.4(4) . . ?
C18 C19 C28 119.9(4) . . ?
N1 C20 C21 122.6(4) . . ?
N1 C20 H20 118.7 . . ?
C21 C20 H20 118.7 . . ?
C17 C21 C20 120.2(5) . . ?
C17 C21 H21 119.9 . . ?
C20 C21 H21 119.9 . . ?
C19 C28 H28A 109.5 . . ?
C19 C28 H28B 109.5 . . ?
H28A C28 H28B 109.5 . . ?
C19 C28 H28C 109.5 . . ?
H28A C28 H28C 109.5 . . ?
H28B C28 H28C 109.5 . . ?
C24' C23' H23' 120.8 . . ?
C23' C24' H24' 118.9 . . ?
C26' C25' C27' 119.0(9) . . ?
C25' C26' H26' 119.9 . . ?
C27' C27' C25' 122.6(14) 8 . ?

loop_
_geom_bond_atom_site_label_1
_geom_bond_atom_site_label_2
_geom_bond_distance
_geom_bond_site_symmetry_2
_geom_bond_publ_flag
C22 C23 1.3900 . ?
C22 C26 1.3900 . ?
C22 C17 1.494(5) . ?
C23 C24 1.3900 . ?
C23 H23 0.9300 . ?
C24 N2 1.3900 . ?
C24 H24 0.9300 . ?
N2 C25 1.3900 . ?
N2 Zn1 2.050(2) . ?
C25 C26 1.3900 . ?
C25 C27 1.4714 . ?
C26 H26 0.9300 . ?
C27 H27A 0.9600 . ?
C27 H27B 0.9600 . ?
C27 H27C 0.9600 . ?
Zn1 O3 2.023(4) 1_455 ?
Zn1 O1 2.030(4) . ?
Zn1 O7 2.032(4) 1_545 ?
Zn1 O5 2.059(3) . ?
Zn1 Zn2 3.0362(6) . ?
Zn2 O6 2.033(3) . ?
Zn2 O8 2.042(4) 1_545 ?
Zn2 O4 2.050(4) 1_455 ?
Zn2 O2 2.061(3) . ?
Zn2 N1 2.084(4) 2_544 ?
O1 C1 1.231(6) . ?
O2 C1 1.269(6) . ?
O3 C8 1.263(6) . ?
O3 Zn1 2.023(4) 1_655 ?
O4 C8 1.249(6) . ?
O4 Zn2 2.050(4) 1_655 ?
O5 C9 1.250(6) . ?
O6 C9 1.248(6) . ?
O8 C16 1.248(6) . ?
O8 Zn2 2.042(4) 1_565 ?
O7 C16 1.244(6) . ?
O7 Zn1 2.032(4) 1_565 ?
N1 C19 1.325(6) . ?
N1 C20 1.346(6) . ?
N1 Zn2 2.084(4) 4 ?
C1 C2 1.486(6) . ?
C2 C7 1.379(7) . ?
C2 C3 1.412(7) . ?
C3 C4 1.385(7) . ?
C3 H3 0.9300 . ?
C4 C5 1.374(7) . ?
C4 H4 0.9300 . ?
C5 C6 1.400(7) . ?
C5 C8 1.503(7) . ?
C6 C7 1.375(7) . ?
C6 H6 0.9300 . ?
C7 H7 0.9300 . ?
C9 C10 1.482(7) . ?
C10 C11 1.362(8) . ?
C10 C15 1.402(7) . ?
C11 C12 1.406(8) . ?
C11 H11 0.9300 . ?
C12 C13 1.373(7) . ?
C12 H12 0.9300 . ?
C13 C14 1.412(7) . ?
C13 C16 1.510(6) . ?
C14 C15 1.369(7) . ?
C14 H14 0.9300 . ?
C15 H15 0.9300 . ?
C17 C21 1.372(7) . ?
C17 C18 1.392(7) . ?
C18 C19 1.406(7) . ?
C18 H18 0.9300 . ?
C19 C28 1.521(7) . ?
C20 C21 1.388(7) . ?
C20 H20 0.9300 . ?
C21 H21 0.9300 . ?
C28 H28A 0.9600 . ?
C28 H28B 0.9600 . ?
C28 H28C 0.9600 . ?
C23' C24' 1.399(14) . ?
C23' H23' 0.9300 . ?
C24' H24' 0.9300 . ?
C25' C26' 1.437(13) . ?
C25' C27' 1.516(15) . ?
C26' H26' 0.9300 . ?
C27' C27' 1.04(2) 8 ?

loop_
_platon_squeeze_void_nr
_platon_squeeze_void_average_x
_platon_squeeze_void_average_y
_platon_squeeze_void_average_z
_platon_squeeze_void_volume
_platon_squeeze_void_count_electrons
1 -0.051 0.274 0.150 1940.9 58.9
